data_4037301
loop_
_publ_author_name
'Chan, Chieh-Kai'
'Tsai, Yu-Lin'
'Chan, Yi-Ling'
'Chang, Meng-Yang'

_publ_section_title
;
 Synthesis of Substituted 2,3-Benzodiazepines.
;
_journal_issue 20
_journal_name_full 'The Journal of organic chemistry'
_journal_page_first 9836
_journal_page_last 9847
_journal_paper_doi 10.1021/acs.joc.6b01935
_journal_volume 81
_journal_year 2016
_chemical_formula_sum 'C24 H22 O4'
_chemical_formula_weight 374.41
_space_group_crystal_system monoclinic
_space_group_IT_number 14
_space_group_name_Hall '-P 2yn'
_space_group_name_H-M_alt 'P 1 21/n 1'
_atom_sites_solution_hydrogens geom
_audit_creation_method SHELXL-2014/6
_cell_angle_alpha 90
_cell_angle_beta 95.831(2)
_cell_angle_gamma 90
_cell_formula_units_Z 4
_cell_length_a 11.5472(5)
_cell_length_b 9.5808(3)
_cell_length_c 17.8875(7)
_cell_measurement_reflns_used 5108
_cell_measurement_temperature 296(2)
_cell_measurement_theta_max 21.8652
_cell_measurement_theta_min 2.4143
_cell_volume 1968.68(13)
_computing_cell_refinement 'SAINT V8.34A (Bruker AXS Inc., 2013)'
_computing_data_collection 'APEX2 (Bruker AXS, 2010)'
_computing_data_reduction 'SAINT V8.34A (Bruker AXS Inc., 2013)'
_computing_molecular_graphics 'SHELXTL (Sheldrick, 2008)'
_computing_publication_material SHELXTL
_computing_structure_refinement 'SHELXL-2014/6 (Sheldrick, 2014)'
_diffrn_ambient_temperature 296(2)
_diffrn_detector_area_resol_mean 8.3333
_diffrn_measured_fraction_theta_full 0.999
_diffrn_measured_fraction_theta_max 0.996
_diffrn_measurement_device_type 'Bruker APEX-II CCD'
_diffrn_measurement_method '\f and \w scans'
_diffrn_radiation_type MoK\a
_diffrn_radiation_wavelength 0.71073
_diffrn_reflns_av_R_equivalents 0.0387
_diffrn_reflns_av_unetI/netI 0.0355
_diffrn_reflns_Laue_measured_fraction_full 0.999
_diffrn_reflns_Laue_measured_fraction_max 0.996
_diffrn_reflns_limit_h_max 14
_diffrn_reflns_limit_h_min -14
_diffrn_reflns_limit_k_max 11
_diffrn_reflns_limit_k_min 0
_diffrn_reflns_limit_l_max 22
_diffrn_reflns_limit_l_min 0
_diffrn_reflns_number 4099
_diffrn_reflns_point_group_measured_fraction_full 0.999
_diffrn_reflns_point_group_measured_fraction_max 0.996
_diffrn_reflns_theta_full 25.242
_diffrn_reflns_theta_max 26.422
_diffrn_reflns_theta_min 2.010
_exptl_absorpt_coefficient_mu 0.085
_exptl_absorpt_correction_T_max 0.9485
_exptl_absorpt_correction_T_min 0.7768
_exptl_absorpt_correction_type multi-scan
_exptl_absorpt_process_details 'TWINABS V2012/1 (Bruker AXS Inc.)'
_exptl_crystal_colour Colorless
_exptl_crystal_density_diffrn 1.263
_exptl_crystal_density_meas ?
_exptl_crystal_density_method 'not measured'
_exptl_crystal_description Lump
_exptl_crystal_F_000 792
_exptl_crystal_size_max 0.20
_exptl_crystal_size_mid 0.15
_exptl_crystal_size_min 0.12
_refine_diff_density_max 0.247
_refine_diff_density_min -0.242
_refine_diff_density_rms 0.060
_refine_ls_extinction_method none
_refine_ls_goodness_of_fit_ref 1.082
_refine_ls_hydrogen_treatment constr
_refine_ls_matrix_type full
_refine_ls_number_parameters 256
_refine_ls_number_reflns 4099
_refine_ls_number_restraints 0
_refine_ls_restrained_S_all 1.082
_refine_ls_R_factor_all 0.0882
_refine_ls_R_factor_gt 0.0547
_refine_ls_shift/su_max 0.000
_refine_ls_shift/su_mean 0.000
_refine_ls_structure_factor_coef Fsqd
_refine_ls_weighting_details 'w=1/[\s^2^(Fo^2^)+(0.0815P)^2^+0.4126P] where P=(Fo^2^+2Fc^2^)/3'
_refine_ls_weighting_scheme calc
_refine_ls_wR_factor_gt 0.1499
_refine_ls_wR_factor_ref 0.1806
_reflns_Friedel_coverage 0.000
_reflns_number_gt 2770
_reflns_number_total 4099
_reflns_threshold_expression 'I > 2\s(I)'
_cod_data_source_file jo6b01935_si_004.cif
_cod_data_source_block twin5
_cod_depositor_comments
;
The following automatic conversions were performed:

data item '_exptl_crystal_density_meas' value 'not measured' was
changed to '?' -- the value is perceived as not measured.

Automatic conversion script
Id: cif_fix_values 6909 2019-04-08 15:41:33Z antanas 
;
_cod_original_sg_symbol_H-M 'P 21/n'
_cod_database_code 4037301
_shelx_space_group_comment
;
The symmetry employed for this shelxl refinement is uniquely defined
by the following loop, which should always be used as a source of
symmetry information in preference to the above space-group names.
They are only intended as comments.
;
_shelxl_version_number 2014/6

loop_
_space_group_symop_operation_xyz
'x, y, z'
'-x+1/2, y+1/2, -z+1/2'
'-x, -y, -z'
'x-1/2, -y-1/2, z-1/2'

loop_
_atom_site_label
_atom_site_type_symbol
_atom_site_fract_x
_atom_site_fract_y
_atom_site_fract_z
_atom_site_U_iso_or_equiv
_atom_site_adp_type
_atom_site_occupancy
_atom_site_site_symmetry_order
_atom_site_calc_flag
_atom_site_refinement_flags_posn
_atom_site_refinement_flags_adp
O1 O 0.27401(14) 1.04198(18) 0.13329(9) 0.0588(5) Uani 1 1 d . .
O2 O 0.39553(16) 1.23351(16) 0.07030(10) 0.0650(5) Uani 1 1 d . .
O3 O 0.31091(17) 0.67482(19) 0.06360(12) 0.0723(5) Uani 1 1 d . .
O4 O 0.55827(16) 0.61857(17) 0.15932(11) 0.0696(5) Uani 1 1 d . .
C1 C -0.1152(3) 1.2551(4) 0.0855(3) 0.1014(13) Uani 1 1 d . .
H1 H -0.1844 1.3026 0.0899 0.122 Uiso 1 1 calc R U
C2 C -0.0867(3) 1.1475(4) 0.1304(2) 0.0892(10) Uani 1 1 d . .
H22 H -0.1353 1.1213 0.1663 0.107 Uiso 1 1 calc R U
C3 C 0.0136(2) 1.0754(3) 0.12388(16) 0.0705(8) Uani 1 1 d . .
H3 H 0.0312 0.9990 0.1550 0.085 Uiso 1 1 calc R U
C4 C 0.0890(2) 1.1119(2) 0.07295(14) 0.0540(6) Uani 1 1 d . .
C5 C 0.1954(2) 1.0292(3) 0.06528(16) 0.0770(9) Uani 1 1 d . .
H21 H 0.1750 0.9320 0.0565 0.092 Uiso 1 1 calc R U
H20 H 0.2331 1.0628 0.0227 0.092 Uiso 1 1 calc R U
C6 C 0.3883(2) 1.0111(2) 0.12273(13) 0.0496(6) Uani 1 1 d . .
C7 C 0.4363(2) 0.8856(2) 0.14722(12) 0.0494(6) Uani 1 1 d . .
C8 C 0.5556(2) 0.8627(2) 0.14009(12) 0.0471(5) Uani 1 1 d . .
C9 C 0.6129(2) 0.7274(2) 0.16022(13) 0.0517(6) Uani 1 1 d . .
C10 C 0.7415(2) 0.7242(2) 0.18115(13) 0.0506(6) Uani 1 1 d . .
C11 C 0.8056(2) 0.6139(3) 0.15683(15) 0.0634(7) Uani 1 1 d . .
H17 H 0.7687 0.5455 0.1261 0.076 Uiso 1 1 calc R U
C12 C 0.9230(3) 0.6046(3) 0.17777(18) 0.0736(8) Uani 1 1 d . .
H16 H 0.9657 0.5317 0.1599 0.088 Uiso 1 1 calc R U
C13 C 0.9776(2) 0.7024(3) 0.22503(16) 0.0683(7) Uani 1 1 d . .
H2 H 1.0569 0.6950 0.2399 0.082 Uiso 1 1 calc R U
C14 C 0.0599(3) 1.2231(3) 0.02673(19) 0.0877(10) Uani 1 1 d . .
H4 H 0.1087 1.2503 -0.0089 0.105 Uiso 1 1 calc R U
C15 C -0.0455(4) 1.2967(4) 0.0336(3) 0.1119(14) Uani 1 1 d . .
H5 H -0.0661 1.3726 0.0027 0.134 Uiso 1 1 calc R U
C16 C 0.4539(2) 1.1141(2) 0.09021(13) 0.0505(6) Uani 1 1 d . .
C17 C 0.4590(3) 1.3432(2) 0.03869(16) 0.0698(8) Uani 1 1 d . .
H8 H 0.5184 1.3769 0.0757 0.105 Uiso 1 1 calc R U
H6 H 0.4068 1.4181 0.0230 0.105 Uiso 1 1 calc R U
H7 H 0.4943 1.3083 -0.0039 0.105 Uiso 1 1 calc R U
C18 C 0.5688(2) 1.0894(2) 0.08145(13) 0.0511(6) Uani 1 1 d . .
H19 H 0.6124 1.1553 0.0584 0.061 Uiso 1 1 calc R U
C19 C 0.6189(2) 0.9653(2) 0.10737(13) 0.0502(6) Uani 1 1 d . .
H18 H 0.6974 0.9500 0.1028 0.060 Uiso 1 1 calc R U
C20 C 0.3623(2) 0.7793(2) 0.18259(15) 0.0584(6) Uani 1 1 d . .
H10 H 0.4081 0.7384 0.2255 0.070 Uiso 1 1 calc R U
H9 H 0.2969 0.8271 0.2011 0.070 Uiso 1 1 calc R U
C21 C 0.3163(2) 0.6637(2) 0.13113(17) 0.0561(6) Uani 1 1 d . .
C22 C 0.2751(3) 0.5352(3) 0.16753(19) 0.0797(9) Uani 1 1 d . .
H11 H 0.2249 0.4832 0.1316 0.120 Uiso 1 1 calc R U
H13 H 0.2330 0.5610 0.2090 0.120 Uiso 1 1 calc R U
H12 H 0.3408 0.4787 0.1854 0.120 Uiso 1 1 calc R U
C23 C 0.9148(2) 0.8114(3) 0.25028(15) 0.0651(7) Uani 1 1 d . .
H14 H 0.9516 0.8774 0.2826 0.078 Uiso 1 1 calc R U
C24 C 0.7979(2) 0.8230(2) 0.22800(13) 0.0565(6) Uani 1 1 d . .
H15 H 0.7563 0.8981 0.2446 0.068 Uiso 1 1 calc R U

loop_
_atom_site_aniso_label
_atom_site_aniso_U_11
_atom_site_aniso_U_22
_atom_site_aniso_U_33
_atom_site_aniso_U_23
_atom_site_aniso_U_13
_atom_site_aniso_U_12
O1 0.0539(10) 0.0653(11) 0.0583(10) -0.0046(8) 0.0115(8) 0.0089(8)
O2 0.0769(12) 0.0441(9) 0.0754(12) 0.0089(8) 0.0142(9) 0.0132(8)
O3 0.0778(13) 0.0620(11) 0.0758(14) 0.0000(10) 0.0017(10) -0.0036(9)
O4 0.0721(12) 0.0423(9) 0.0929(14) 0.0070(9) 0.0013(10) -0.0038(8)
C1 0.074(2) 0.081(2) 0.145(4) -0.041(3) -0.008(2) 0.012(2)
C2 0.0645(19) 0.111(3) 0.094(2) -0.032(2) 0.0190(17) -0.0039(19)
C3 0.0693(18) 0.0728(17) 0.0710(18) 0.0051(14) 0.0147(14) 0.0019(15)
C4 0.0536(14) 0.0533(14) 0.0555(14) -0.0059(11) 0.0069(11) -0.0014(11)
C5 0.0616(16) 0.095(2) 0.0736(19) -0.0309(16) 0.0038(14) 0.0087(15)
C6 0.0543(13) 0.0482(12) 0.0469(13) -0.0090(10) 0.0080(10) 0.0030(10)
C7 0.0598(14) 0.0424(12) 0.0470(13) -0.0042(10) 0.0108(11) -0.0025(10)
C8 0.0545(13) 0.0419(11) 0.0454(12) -0.0012(9) 0.0068(10) 0.0014(10)
C9 0.0629(15) 0.0438(12) 0.0489(13) 0.0006(10) 0.0081(11) -0.0004(11)
C10 0.0648(15) 0.0417(12) 0.0465(13) 0.0060(10) 0.0112(11) 0.0039(11)
C11 0.0730(18) 0.0469(13) 0.0712(17) -0.0028(12) 0.0121(14) 0.0085(13)
C12 0.0736(19) 0.0569(16) 0.093(2) 0.0021(15) 0.0201(16) 0.0163(14)
C13 0.0620(16) 0.0686(17) 0.0742(18) 0.0154(14) 0.0068(14) 0.0066(14)
C14 0.092(2) 0.082(2) 0.088(2) 0.0223(18) 0.0046(18) -0.0146(19)
C15 0.117(3) 0.060(2) 0.148(4) 0.018(2) -0.044(3) 0.005(2)
C16 0.0638(15) 0.0391(11) 0.0490(13) -0.0028(10) 0.0071(11) 0.0036(11)
C17 0.102(2) 0.0411(13) 0.0677(17) 0.0088(12) 0.0145(15) 0.0062(13)
C18 0.0610(15) 0.0431(12) 0.0501(13) 0.0016(10) 0.0099(11) -0.0043(11)
C19 0.0524(13) 0.0469(12) 0.0517(14) -0.0012(10) 0.0081(11) 0.0001(10)
C20 0.0636(15) 0.0506(13) 0.0638(15) 0.0023(11) 0.0204(12) -0.0032(11)
C21 0.0465(13) 0.0523(14) 0.0712(18) 0.0022(12) 0.0145(12) 0.0035(11)
C22 0.079(2) 0.0555(16) 0.109(2) 0.0043(15) 0.0289(17) -0.0104(14)
C23 0.0744(18) 0.0611(15) 0.0586(16) 0.0036(12) 0.0003(13) -0.0043(14)
C24 0.0687(16) 0.0494(13) 0.0522(14) -0.0020(11) 0.0094(12) 0.0066(12)

loop_
_atom_type_symbol
_atom_type_description
_atom_type_scat_dispersion_real
_atom_type_scat_dispersion_imag
_atom_type_scat_source
C C 0.0033 0.0016 'International Tables Vol C Tables 4.2.6.8 and 6.1.1.4'
H H 0.0000 0.0000 'International Tables Vol C Tables 4.2.6.8 and 6.1.1.4'
O O 0.0106 0.0060 'International Tables Vol C Tables 4.2.6.8 and 6.1.1.4'

loop_
_geom_angle_atom_site_label_1
_geom_angle_atom_site_label_2
_geom_angle_atom_site_label_3
_geom_angle
C6 O1 C5 113.12(18)
C16 O2 C17 117.6(2)
C2 C1 C15 121.2(3)
C2 C1 H1 119.4
C15 C1 H1 119.4
C1 C2 C3 120.1(3)
C1 C2 H22 119.9
C3 C2 H22 119.9
C2 C3 C4 122.0(3)
C2 C3 H3 119.0
C4 C3 H3 119.0
C3 C4 C14 117.9(3)
C3 C4 C5 121.0(3)
C14 C4 C5 121.0(3)
O1 C5 C4 109.4(2)
O1 C5 H21 109.8
C4 C5 H21 109.8
O1 C5 H20 109.8
C4 C5 H20 109.8
H21 C5 H20 108.2
C7 C6 O1 120.1(2)
C7 C6 C16 121.9(2)
O1 C6 C16 117.9(2)
C6 C7 C8 118.1(2)
C6 C7 C20 119.7(2)
C8 C7 C20 122.1(2)
C19 C8 C7 119.2(2)
C19 C8 C9 118.7(2)
C7 C8 C9 121.9(2)
O4 C9 C8 121.8(2)
O4 C9 C10 119.1(2)
C8 C9 C10 119.10(19)
C24 C10 C11 118.6(2)
C24 C10 C9 122.2(2)
C11 C10 C9 119.1(2)
C12 C11 C10 120.5(3)
C12 C11 H17 119.7
C10 C11 H17 119.7
C11 C12 C13 120.2(3)
C11 C12 H16 119.9
C13 C12 H16 119.9
C12 C13 C23 119.8(3)
C12 C13 H2 120.1
C23 C13 H2 120.1
C4 C14 C15 119.5(3)
C4 C14 H4 120.2
C15 C14 H4 120.2
C1 C15 C14 119.3(3)
C1 C15 H5 120.4
C14 C15 H5 120.4
O2 C16 C18 125.2(2)
O2 C16 C6 115.2(2)
C18 C16 C6 119.6(2)
O2 C17 H8 109.5
O2 C17 H6 109.5
H8 C17 H6 109.5
O2 C17 H7 109.5
H8 C17 H7 109.5
H6 C17 H7 109.5
C16 C18 C19 119.1(2)
C16 C18 H19 120.4
C19 C18 H19 120.4
C18 C19 C8 122.0(2)
C18 C19 H18 119.0
C8 C19 H18 119.0
C21 C20 C7 114.9(2)
C21 C20 H10 108.5
C7 C20 H10 108.5
C21 C20 H9 108.5
C7 C20 H9 108.5
H10 C20 H9 107.5
O3 C21 C22 121.5(2)
O3 C21 C20 121.8(2)
C22 C21 C20 116.7(2)
C21 C22 H11 109.5
C21 C22 H13 109.5
H11 C22 H13 109.5
C21 C22 H12 109.5
H11 C22 H12 109.5
H13 C22 H12 109.5
C24 C23 C13 120.2(3)
C24 C23 H14 119.9
C13 C23 H14 119.9
C23 C24 C10 120.6(2)
C23 C24 H15 119.7
C10 C24 H15 119.7

loop_
_geom_bond_atom_site_label_1
_geom_bond_atom_site_label_2
_geom_bond_distance
O1 C6 1.384(3)
O1 C5 1.447(3)
O2 C16 1.356(3)
O2 C17 1.430(3)
O3 C21 1.208(3)
O4 C9 1.218(3)
C1 C2 1.326(5)
C1 C15 1.349(6)
C1 H1 0.9300
C2 C3 1.364(4)
C2 H22 0.9300
C3 C4 1.368(4)
C3 H3 0.9300
C4 C14 1.369(4)
C4 C5 1.480(4)
C5 H21 0.9700
C5 H20 0.9700
C6 C7 1.377(3)
C6 C16 1.406(3)
C7 C8 1.413(3)
C7 C20 1.509(3)
C8 C19 1.389(3)
C8 C9 1.483(3)
C9 C10 1.494(3)
C10 C24 1.383(3)
C10 C11 1.386(3)
C11 C12 1.372(4)
C11 H17 0.9300
C12 C13 1.373(4)
C12 H16 0.9300
C13 C23 1.373(4)
C13 H2 0.9300
C14 C15 1.423(5)
C14 H4 0.9300
C15 H5 0.9300
C16 C18 1.373(3)
C17 H8 0.9600
C17 H6 0.9600
C17 H7 0.9600
C18 C19 1.381(3)
C18 H19 0.9300
C19 H18 0.9300
C20 C21 1.502(4)
C20 H10 0.9700
C20 H9 0.9700
C21 C22 1.493(4)
C22 H11 0.9600
C22 H13 0.9600
C22 H12 0.9600
C23 C24 1.373(3)
C23 H14 0.9300
C24 H15 0.9300
